data_1524425
loop_
_publ_author_name
'Givord, D.'
'Givord, F.'
'Lemaire, R.'
'Shah, J.S.'
'James, W.J.'

_publ_section_title
;
 Evidence of disordered substitution in the "Th2 Ni17-type" structure.
 Exact structure determination of the Th-Ni, Y-Ni and Er-Co compounds
;
_journal_name_full 'Journal of the Less-Common Metals'
_journal_page_first 389
_journal_page_last 396
_journal_volume 29
_journal_year 1972
_chemical_formula_sum 'Co17.2 Er1.9'
_space_group_IT_number 194
_symmetry_space_group_name_Hall '-P 6c 2c'
_symmetry_space_group_name_H-M 'P 63/m m c'
_cell_angle_alpha 90
_cell_angle_beta 90
_cell_angle_gamma 120
_cell_formula_units_Z 2
_cell_length_a 8.32
_cell_length_b 8.32
_cell_length_c 8.12
_cell_volume 486.781
_citation_journal_id_ASTM JCOMAH
_cod_data_source_file Givord_JCOMAH_1972_953.cif
_cod_data_source_block Co17.2Er1.9
_cod_original_cell_volume 486.7806
_cod_database_code 1524425

loop_
_symmetry_equiv_pos_as_xyz
x,y,z
x-y,x,z+1/2
-y,x-y,z
-x,-y,z+1/2
-x+y,-x,z
y,-x+y,z+1/2
-y,-x,-z+1/2
x-y,-y,-z
x,x-y,-z+1/2
y,x,-z
-x+y,y,-z+1/2
-x,-x+y,-z
-x,-y,-z
-x+y,-x,-z-1/2
y,-x+y,-z
x,y,-z-1/2
x-y,x,-z
-y,x-y,-z-1/2
y,x,z-1/2
-x+y,y,z
-x,-x+y,z-1/2
-y,-x,z
x-y,-y,z-1/2
x,x-y,z

loop_
_atom_site_label
_atom_site_type_symbol
_atom_site_fract_x
_atom_site_fract_y
_atom_site_fract_z
_atom_site_occupancy
_atom_site_U_iso_or_equiv
Er3 Er 0.3333 0.6667 0.75 0.1 0.0
Co4 Co 0.333 0.9585 0.25 0.8 0.0
Er2 Er 0.3333 0.6667 0.25 1 0.0
Co8 Co 0.1658 0.3316 0 0.2 0.0
Co5 Co 0.292 0 0.25 0.1 0.0
Co7 Co 0.1658 0.3316 0.9768 0.8 0.0
Co3 Co 0.5 0 0 1 0.0
Er1 Er 0 0 0.25 0.8 0.0
Co6 Co 0.3117 0.9585 0.25 0.1 0.0
Co2 Co 0.3333 0.6667 0.106 0.9 0.0
Co1 Co 0 0 0.11 0.2 0.0
